data_7222245
loop_
_publ_author_name
'B\'athori, Nikoletta B.'
'Kilinkissa, Ornella E. Y.'

_publ_section_title
;
 Are gamma amino acids promising tools of crystal engineering? --
 Multicomponent crystals of baclofen
;
_journal_issue 43
_journal_name_full CrystEngComm
_journal_page_first 8264
_journal_paper_doi 10.1039/C5CE01383F
_journal_volume 17
_journal_year 2015
_chemical_formula_sum 'C11 H13 Cl N O4'
_chemical_formula_weight 258.67
_chemical_melting_point 440(2)
_chemical_name_systematic
; 
 ? 
;
_space_group_IT_number 14
_symmetry_cell_setting monoclinic
_symmetry_space_group_name_Hall '-P 2ybc'
_symmetry_space_group_name_H-M 'P 1 21/c 1'
_atom_sites_solution_hydrogens geom
_atom_sites_solution_primary direct
_atom_sites_solution_secondary difmap
_audit_creation_method SHELXL-97
_audit_update_record
;
2015-07-08 deposited with the CCDC.
2015-09-20 downloaded from the CCDC.
;
_cell_angle_alpha 90.00
_cell_angle_beta 106.86(3)
_cell_angle_gamma 90.00
_cell_formula_units_Z 4
_cell_length_a 15.035(3)
_cell_length_b 7.2113(14)
_cell_length_c 11.025(2)
_cell_measurement_reflns_used 2054
_cell_measurement_temperature 173(2)
_cell_measurement_theta_max 27.48
_cell_measurement_theta_min 2.83
_cell_volume 1144.0(4)
_computing_structure_refinement 'SHELXL-97 (Sheldrick, 1997)'
_computing_structure_solution 'SHELXS-97 (Sheldrick, 1990)'
_diffrn_ambient_temperature 173(2)
_diffrn_measured_fraction_theta_full 0.999
_diffrn_measured_fraction_theta_max 0.999
_diffrn_radiation_monochromator graphite
_diffrn_radiation_source 'fine-focus sealed tube'
_diffrn_radiation_type MoK\a
_diffrn_radiation_wavelength 0.71073
_diffrn_reflns_av_R_equivalents 0.0161
_diffrn_reflns_av_sigmaI/netI 0.0236
_diffrn_reflns_limit_h_max 19
_diffrn_reflns_limit_h_min -19
_diffrn_reflns_limit_k_max 9
_diffrn_reflns_limit_k_min -9
_diffrn_reflns_limit_l_max 14
_diffrn_reflns_limit_l_min -14
_diffrn_reflns_number 5024
_diffrn_reflns_theta_full 27.48
_diffrn_reflns_theta_max 27.48
_diffrn_reflns_theta_min 2.83
_exptl_absorpt_coefficient_mu 0.336
_exptl_absorpt_correction_T_max 0.9703
_exptl_absorpt_correction_T_min 0.9236
_exptl_absorpt_correction_type multi-scan
_exptl_crystal_colour colorless
_exptl_crystal_density_diffrn 1.502
_exptl_crystal_density_method 'not measured'
_exptl_crystal_description rod
_exptl_crystal_F_000 540
_exptl_crystal_recrystallization_method 'Re-crystallisation from solvent: methanol:water=1:1'
_exptl_crystal_size_max 0.24
_exptl_crystal_size_mid 0.17
_exptl_crystal_size_min 0.09
_refine_diff_density_max 0.214
_refine_diff_density_min -0.279
_refine_diff_density_rms 0.048
_refine_ls_extinction_expression Fc^*^=kFc[1+0.001xFc^2^\l^3^/sin(2\q)]^-1/4^
_refine_ls_extinction_method SHELXL
_refine_ls_goodness_of_fit_ref 1.046
_refine_ls_hydrogen_treatment noref
_refine_ls_matrix_type full
_refine_ls_number_parameters 171
_refine_ls_number_reflns 2618
_refine_ls_number_restraints 0
_refine_ls_restrained_S_all 1.046
_refine_ls_R_factor_all 0.0508
_refine_ls_R_factor_gt 0.0353
_refine_ls_shift/su_max 0.000
_refine_ls_shift/su_mean 0.000
_refine_ls_structure_factor_coef Fsqd
_refine_ls_weighting_details 'calc w=1/[\s^2^(Fo^2^)+(0.0503P)^2^+0.4010P] where P=(Fo^2^+2Fc^2^)/3'
_refine_ls_weighting_scheme calc
_refine_ls_wR_factor_gt 0.0886
_refine_ls_wR_factor_ref 0.0979
_reflns_number_gt 2054
_reflns_number_total 2618
_reflns_threshold_expression >2sigma(I)
_cod_data_source_file c5ce01383f2.cif
_cod_data_source_block bacoxalic
_cod_depositor_comments
;
The following automatic conversions were performed:

'_chemical_melting_point' value '438-442' was changed to '440(2)' -
the average value was taken and precision was estimated.

Automatic conversion script
Id: cif_fix_values 3271 2015-04-21 07:52:19Z andrius 

 Adding full bibliography for 7222242--7222247.cif.
;
_cod_original_cell_volume 1143.9(4)
_cod_original_sg_symbol_H-M P21/c
_cod_database_code 7222245

loop_
_symmetry_equiv_pos_as_xyz
'x, y, z'
'-x, y+1/2, -z+1/2'
'-x, -y, -z'
'x, -y-1/2, z-1/2'

loop_
_atom_site_label
_atom_site_type_symbol
_atom_site_fract_x
_atom_site_fract_y
_atom_site_fract_z
_atom_site_U_iso_or_equiv
_atom_site_adp_type
_atom_site_occupancy
_atom_site_symmetry_multiplicity
_atom_site_calc_flag
_atom_site_refinement_flags
Cl1 Cl 0.48723(3) 0.09149(6) 0.67201(4) 0.03969(16) Uani 1 1 d .
O1 O 0.20106(8) 1.15828(15) 0.33122(10) 0.0310(3) Uani 1 1 d .
O2 O 0.14250(9) 1.03894(17) 0.47943(12) 0.0360(3) Uani 1 1 d .
O3 O -0.03442(8) 0.68985(16) 0.57386(11) 0.0338(3) Uani 1 1 d .
O4 O -0.01279(8) 0.66869(17) 0.38225(11) 0.0355(3) Uani 1 1 d .
N1 N 0.10420(10) 0.5019(2) 0.25057(13) 0.0262(3) Uani 1 1 d .
C1 C 0.40745(11) 0.2602(2) 0.59424(15) 0.0273(3) Uani 1 1 d .
C4 C 0.28301(10) 0.5352(2) 0.47483(14) 0.0230(3) Uani 1 1 d .
C5 C 0.27442(11) 0.4468(2) 0.58304(14) 0.0251(3) Uani 1 1 d .
H5 H 0.2249 0.4808 0.6160 0.030 Uiso 1 1 calc R
C6 C 0.33617(11) 0.3104(2) 0.64395(14) 0.0276(3) Uani 1 1 d .
H6 H 0.3298 0.2523 0.7183 0.033 Uiso 1 1 calc R
C12 C -0.01376(10) 0.6033(2) 0.48542(14) 0.0248(3) Uani 1 1 d .
C7 C 0.21655(10) 0.6903(2) 0.41488(13) 0.0230(3) Uani 1 1 d .
H7 H 0.1669 0.6944 0.4586 0.028 Uiso 1 1 calc R
C2 C 0.41787(11) 0.3434(2) 0.48624(15) 0.0274(3) Uani 1 1 d .
H2 H 0.4664 0.3061 0.4523 0.033 Uiso 1 1 calc R
C8 C 0.26698(11) 0.8785(2) 0.43671(16) 0.0295(4) Uani 1 1 d .
H8A H 0.3064 0.8856 0.5258 0.035 Uiso 1 1 calc R
H8B H 0.3082 0.8871 0.3813 0.035 Uiso 1 1 calc R
C10 C 0.16871(11) 0.6625(2) 0.27284(14) 0.0257(3) Uani 1 1 d .
H10A H 0.1337 0.7760 0.2375 0.031 Uiso 1 1 calc R
H10B H 0.2164 0.6417 0.2284 0.031 Uiso 1 1 calc R
C3 C 0.35616(11) 0.4825(2) 0.42807(14) 0.0256(3) Uani 1 1 d .
H3 H 0.3639 0.5428 0.3552 0.031 Uiso 1 1 calc R
C9 C 0.20048(11) 1.0402(2) 0.40974(15) 0.0270(3) Uani 1 1 d .
H11A H 0.1345(15) 0.390(3) 0.2806(19) 0.047(6) Uiso 1 1 d .
H11B H 0.0606(15) 0.522(3) 0.2894(19) 0.045(6) Uiso 1 1 d .
H11C H 0.0775(14) 0.484(3) 0.167(2) 0.042(5) Uiso 1 1 d .
H9 H 0.1002(18) 1.144(4) 0.457(2) 0.082(8) Uiso 1 1 d .

loop_
_atom_site_aniso_label
_atom_site_aniso_U_11
_atom_site_aniso_U_22
_atom_site_aniso_U_33
_atom_site_aniso_U_23
_atom_site_aniso_U_13
_atom_site_aniso_U_12
Cl1 0.0381(3) 0.0347(3) 0.0423(3) 0.00843(19) 0.00545(19) 0.01395(19)
O1 0.0372(6) 0.0244(6) 0.0329(6) 0.0007(5) 0.0125(5) 0.0034(5)
O2 0.0466(7) 0.0242(6) 0.0440(7) 0.0043(5) 0.0237(6) 0.0067(6)
O3 0.0404(7) 0.0303(6) 0.0330(6) -0.0020(5) 0.0145(5) 0.0091(5)
O4 0.0425(7) 0.0355(7) 0.0328(6) 0.0102(5) 0.0176(5) 0.0140(6)
N1 0.0293(7) 0.0256(7) 0.0228(7) -0.0025(6) 0.0062(6) -0.0005(6)
C1 0.0267(8) 0.0209(7) 0.0296(8) 0.0001(6) 0.0008(6) 0.0022(6)
C4 0.0247(7) 0.0181(7) 0.0241(7) -0.0034(6) 0.0039(6) -0.0010(6)
C5 0.0263(7) 0.0241(8) 0.0246(7) -0.0022(6) 0.0067(6) 0.0005(6)
C6 0.0317(8) 0.0248(8) 0.0245(7) 0.0019(6) 0.0054(6) 0.0003(7)
C12 0.0189(7) 0.0282(8) 0.0268(7) -0.0004(6) 0.0057(6) 0.0035(6)
C7 0.0244(7) 0.0195(7) 0.0246(7) -0.0004(6) 0.0065(6) 0.0012(6)
C2 0.0253(8) 0.0236(8) 0.0329(8) -0.0032(7) 0.0077(6) 0.0009(6)
C8 0.0294(8) 0.0211(8) 0.0369(8) -0.0018(7) 0.0081(7) -0.0009(6)
C10 0.0297(8) 0.0205(7) 0.0265(8) 0.0029(6) 0.0075(6) 0.0001(6)
C3 0.0283(8) 0.0235(8) 0.0243(7) -0.0004(6) 0.0068(6) -0.0018(6)
C9 0.0294(8) 0.0192(7) 0.0312(8) -0.0055(6) 0.0067(7) -0.0025(6)

loop_
_atom_type_symbol
_atom_type_description
_atom_type_scat_dispersion_real
_atom_type_scat_dispersion_imag
_atom_type_scat_source
C C 0.0033 0.0016 'International Tables Vol C Tables 4.2.6.8 and 6.1.1.4'
H H 0.0000 0.0000 'International Tables Vol C Tables 4.2.6.8 and 6.1.1.4'
N N 0.0061 0.0033 'International Tables Vol C Tables 4.2.6.8 and 6.1.1.4'
O O 0.0106 0.0060 'International Tables Vol C Tables 4.2.6.8 and 6.1.1.4'
Cl Cl 0.1484 0.1585 'International Tables Vol C Tables 4.2.6.8 and 6.1.1.4'

loop_
_geom_angle_atom_site_label_1
_geom_angle_atom_site_label_2
_geom_angle_atom_site_label_3
_geom_angle
_geom_angle_site_symmetry_3
C2 C1 C6 121.44(14) .
C2 C1 Cl1 119.42(13) .
C6 C1 Cl1 119.13(12) .
C5 C4 C3 118.10(14) .
C5 C4 C7 119.87(13) .
C3 C4 C7 121.97(13) .
C6 C5 C4 121.68(14) .
C5 C6 C1 118.68(14) .
O4 C12 O3 126.17(15) .
O4 C12 C12 118.87(17) 3_566
O3 C12 C12 114.95(16) 3_566
C4 C7 C10 113.75(12) .
C4 C7 C8 110.45(12) .
C10 C7 C8 109.77(13) .
C1 C2 C3 118.89(14) .
C9 C8 C7 112.50(13) .
N1 C10 C7 111.14(12) .
C2 C3 C4 121.18(14) .
O1 C9 O2 124.20(15) .
O1 C9 C8 122.71(15) .
O2 C9 C8 113.09(14) .

loop_
_geom_bond_atom_site_label_1
_geom_bond_atom_site_label_2
_geom_bond_distance
_geom_bond_site_symmetry_2
Cl1 C1 1.7487(16) .
O1 C9 1.2161(19) .
O2 C9 1.319(2) .
O3 C12 1.2699(19) .
O4 C12 1.2353(19) .
N1 C10 1.485(2) .
C1 C2 1.382(2) .
C1 C6 1.386(2) .
C4 C5 1.391(2) .
C4 C3 1.396(2) .
C4 C7 1.518(2) .
C5 C6 1.385(2) .
C12 C12 1.555(3) 3_566
C7 C10 1.535(2) .
C7 C8 1.539(2) .
C2 C3 1.390(2) .
C8 C9 1.509(2) .

loop_
_geom_torsion_atom_site_label_1
_geom_torsion_atom_site_label_2
_geom_torsion_atom_site_label_3
_geom_torsion_atom_site_label_4
_geom_torsion
C3 C4 C5 C6 0.1(2)
C7 C4 C5 C6 -177.06(14)
C4 C5 C6 C1 -0.7(2)
C2 C1 C6 C5 0.1(2)
Cl1 C1 C6 C5 178.74(11)
C5 C4 C7 C10 -127.38(15)
C3 C4 C7 C10 55.55(19)
C5 C4 C7 C8 108.66(16)
C3 C4 C7 C8 -68.41(18)
C6 C1 C2 C3 1.2(2)
Cl1 C1 C2 C3 -177.50(12)
C4 C7 C8 C9 -165.19(13)
C10 C7 C8 C9 68.59(17)
C4 C7 C10 N1 67.11(17)
C8 C7 C10 N1 -168.57(12)
C1 C2 C3 C4 -1.8(2)
C5 C4 C3 C2 1.2(2)
C7 C4 C3 C2 178.28(14)
C7 C8 C9 O1 -121.34(17)
C7 C8 C9 O2 58.52(18)
